data_7704618
loop_
_publ_author_name
'Lopera, Alberto'
'Gil-Mart\'inez, Ariadna'
'Pitarch-Jarque, Javier'
'Verdejo, Bego\~na'
'Blasco, Salvador'
'Clares, M. Paz'
'Jim\'enez, Hermas R'
'Garc\'ia-Espa\~na, Enrique'

_publ_section_title
;
 Influence of the chain length and metal&#x2009;:&#x2009;ligand ratio on
 the self-organization processes of Cu<sup>2+</sup> complexes of [1 + 1]
 1H-pyrazole azamacrocycles.
;
_journal_issue 25
_journal_name_full 'Dalton transactions (Cambridge, England : 2003)'
_journal_page_first 8614
_journal_page_last 8624
_journal_paper_doi 10.1039/d0dt01056a
_journal_volume 49
_journal_year 2020
_chemical_formula_moiety 'C14 H28.07 Br0.27 Cl0.23 Cu2 N6 O1.07, 1.46(Cl O4)'
_chemical_formula_sum 'C14 H28.07 Br0.27 Cl1.69 Cu2 N6 O6.93'
_chemical_formula_weight 600.11
_space_group_crystal_system orthorhombic
_space_group_IT_number 62
_space_group_name_Hall '-P 2ac 2n'
_space_group_name_H-M_alt 'P n m a'
_atom_sites_solution_hydrogens mixed
_audit_creation_date 2020-05-27
_audit_creation_method
;
Olex2 1.2
(compiled May 29 2018 13:30:08 for OlexSys, GUI svn.r5506)
;
_audit_update_record
;
2020-06-01 deposited with the CCDC.	2020-06-05 downloaded from the CCDC.
;
_cell_angle_alpha 90
_cell_angle_beta 90
_cell_angle_gamma 90
_cell_formula_units_Z 8
_cell_length_a 11.1587(5)
_cell_length_b 22.0003(10)
_cell_length_c 17.5957(7)
_cell_measurement_reflns_used 7431
_cell_measurement_temperature 120.0(1)
_cell_measurement_theta_max 31.6260
_cell_measurement_theta_min 3.5090
_cell_volume 4319.7(3)
_computing_cell_refinement
;
CrysAlisPro, Agilent Technologies,
Version 1.171.36.28 (release 01-02-2013 CrysAlis171 .NET)
(compiled Feb  1 2013,16:14:44)
;
_computing_data_collection
;
CrysAlisPro, Agilent Technologies,
Version 1.171.36.28 (release 01-02-2013 CrysAlis171 .NET)
(compiled Feb  1 2013,16:14:44)
;
_computing_data_reduction
;
CrysAlisPro, Agilent Technologies,
Version 1.171.36.28 (release 01-02-2013 CrysAlis171 .NET)
(compiled Feb  1 2013,16:14:44)
;
_computing_molecular_graphics 'Olex2 (Dolomanov et al., 2009)'
_computing_publication_material 'Olex2 (Dolomanov et al., 2009)'
_computing_structure_refinement 'ShelXL (Sheldrick, 2015)'
_diffrn_ambient_temperature 120.0(1)
_diffrn_detector_area_resol_mean 16.0267
_diffrn_measured_fraction_theta_full 0.998
_diffrn_measured_fraction_theta_max 0.904
_diffrn_measurement_details
;
#__ type_ start__ end____ width___ exp.time_
  1 omega  -31.00    2.00   1.0000    9.0000
omega____ theta____ kappa____ phi______ frames
    -      -23.5000  -38.0000  120.0000 33

#__ type_ start__ end____ width___ exp.time_
  2 omega  -53.00    7.00   1.0000    9.0000
omega____ theta____ kappa____ phi______ frames
    -      -23.5000  -77.0000   90.0000 60

#__ type_ start__ end____ width___ exp.time_
  3 omega   63.00  103.00   1.0000    9.0000
omega____ theta____ kappa____ phi______ frames
    -       26.7590 -178.0000 -120.0000 40

#__ type_ start__ end____ width___ exp.time_
  4 omega    1.00   99.00   1.0000    9.0000
omega____ theta____ kappa____ phi______ frames
    -       26.7590   38.0000   90.0000 98
;
_diffrn_measurement_device_type 'SuperNova, Single source at offset, Sapphire3'
_diffrn_measurement_method '\w scans'
_diffrn_radiation_type MoK\a
_diffrn_radiation_wavelength 0.71073
_diffrn_reflns_av_R_equivalents 0.0445
_diffrn_reflns_av_unetI/netI 0.0502
_diffrn_reflns_Laue_measured_fraction_full 0.998
_diffrn_reflns_Laue_measured_fraction_max 0.904
_diffrn_reflns_limit_h_max 16
_diffrn_reflns_limit_h_min -14
_diffrn_reflns_limit_k_max 21
_diffrn_reflns_limit_k_min -33
_diffrn_reflns_limit_l_max 26
_diffrn_reflns_limit_l_min -24
_diffrn_reflns_number 23582
_diffrn_reflns_point_group_measured_fraction_full 0.998
_diffrn_reflns_point_group_measured_fraction_max 0.904
_diffrn_reflns_theta_full 25.242
_diffrn_reflns_theta_max 32.525
_diffrn_reflns_theta_min 2.948
_exptl_absorpt_coefficient_mu 2.730
_exptl_absorpt_correction_T_max 1.00000
_exptl_absorpt_correction_T_min 0.43551
_exptl_absorpt_correction_type multi-scan
_exptl_absorpt_process_details
;
CrysAlisPro, Agilent Technologies,
Version 1.171.36.28 (release 01-02-2013 CrysAlis171 .NET)
(compiled Feb  1 2013,16:14:44)
Empirical absorption correction using spherical harmonics,
 implemented in SCALE3 ABSPACK scaling algorithm.
;
_exptl_crystal_colour blue
_exptl_crystal_colour_primary blue
_exptl_crystal_density_diffrn 1.846
_exptl_crystal_density_method 'not measured'
_exptl_crystal_description block
_exptl_crystal_F_000 2446
_exptl_crystal_size_max 0.25
_exptl_crystal_size_mid 0.2
_exptl_crystal_size_min 0.15
_refine_diff_density_max 0.978
_refine_diff_density_min -0.682
_refine_diff_density_rms 0.121
_refine_ls_extinction_method none
_refine_ls_goodness_of_fit_ref 1.034
_refine_ls_hydrogen_treatment mixed
_refine_ls_matrix_type full
_refine_ls_number_parameters 315
_refine_ls_number_reflns 7246
_refine_ls_number_restraints 12
_refine_ls_restrained_S_all 1.034
_refine_ls_R_factor_all 0.0637
_refine_ls_R_factor_gt 0.0426
_refine_ls_shift/su_max 0.001
_refine_ls_shift/su_mean 0.000
_refine_ls_structure_factor_coef Fsqd
_refine_ls_weighting_details 'w=1/[\s^2^(Fo^2^)+(0.0424P)^2^+5.8122P] where P=(Fo^2^+2Fc^2^)/3'
_refine_ls_weighting_scheme calc
_refine_ls_wR_factor_gt 0.0973
_refine_ls_wR_factor_ref 0.1093
_reflns_Friedel_coverage 0.000
_reflns_number_gt 5551
_reflns_number_total 7246
_reflns_threshold_expression 'I > 2\s(I)'
_cod_data_source_file d0dt01056a2.cif
_cod_data_source_block 3_4cu
_cod_depositor_comments 'Adding full bibliography for 7704616--7704620.cif.'
_cod_database_code 7704618
_shelx_shelxl_version_number 2018/3
_shelx_space_group_comment
;
The symmetry employed for this shelxl refinement is uniquely defined
by the following loop, which should always be used as a source of
symmetry information in preference to the above space-group names.
They are only intended as comments.
;
_olex2_refinement_description
;
1. Fixed Uiso
 At 1.2 times of:
  All C(H) groups, All C(H,H) groups, All N(H) groups
 At 1.5 times of:
  All O(H) groups
2. Uiso/Uaniso restraints and constraints
Uanis(O14) \\sim Ueq: with sigma of 0.1 and sigma for terminal atoms of 0.2
Uanis(O3) \\sim Ueq: with sigma of 0.005 and sigma for terminal atoms of 0.01
3. Others
 Sof(Cl3)=0.5*(1-FVAR(2))
 Sof(Br1)=0.5*FVAR(2)
 Sof(O3)=Sof(H3B)=1-FVAR(2)
 Sof(Cl2)=Sof(O21)=Sof(O23)=0.5*FVAR(3)
 Sof(O22)=FVAR(2)
4.a Ternary CH refined with riding coordinates:
 N6(H6), N4(H4), N5(H5), N3(H3A)
4.b Secondary CH2 refined with riding coordinates:
 C13(H13A,H13B), C12(H12A,H12B), C7(H7A,H7B), C5(H5A,H5B), C1(H1A,H1B),
 C14(H14A,H14B), C6(H6A,H6B), C11(H11A,H11B), C8(H8A,H8B), C9(H9A,H9B),
 C10(H10A,H10B)
4.c Aromatic/amide H refined with riding coordinates:
 C3(H3)
4.d Tetrahedral OH refined with riding coordinates:
 O3(H3B)
;
_olex2_submission_special_instructions 'No special instructions were received'

loop_
_space_group_symop_operation_xyz
'x, y, z'
'-x+1/2, -y, z+1/2'
'x+1/2, -y+1/2, -z+1/2'
'-x, y+1/2, -z'
'-x, -y, -z'
'x-1/2, y, -z-1/2'
'-x-1/2, y-1/2, z-1/2'
'x, -y-1/2, z'

loop_
_atom_site_label
_atom_site_type_symbol
_atom_site_fract_x
_atom_site_fract_y
_atom_site_fract_z
_atom_site_U_iso_or_equiv
_atom_site_adp_type
_atom_site_occupancy
_atom_site_site_symmetry_order
_atom_site_calc_flag
_atom_site_refinement_flags_posn
_atom_site_refinement_flags_adp
_atom_site_refinement_flags_occupancy
_atom_site_disorder_assembly
_atom_site_disorder_group
Cu3 Cu 0.78671(3) 0.31819(2) 0.40844(2) 0.01542(8) Uani 1 1 d . . . . .
Cu2 Cu 0.15723(4) 0.250000 0.79829(2) 0.01362(10) Uani 1 2 d S T P . .
Cu1 Cu 0.37481(4) 0.250000 0.56607(2) 0.01771(11) Uani 1 2 d S T P . .
Br1 Br 0.1497(2) 0.250000 0.6332(2) 0.0178(12) Uani 0.543(4) 2 d S T P A 1
Cl3 Cl 0.1506(9) 0.250000 0.6337(7) 0.025(4) Uani 0.457(4) 2 d S T P A 2
Cl1 Cl 0.81077(8) 0.53882(3) 0.63747(4) 0.03162(18) Uani 1 1 d . . . . .
Cl2 Cl 1.07395(10) 0.250000 0.34582(5) 0.0270(3) Uani 0.929(3) 2 d S T P B 1
O21 O 1.1054(3) 0.250000 0.42451(15) 0.0262(7) Uani 0.929(3) 2 d S T P B 1
O11 O 0.8617(2) 0.57416(12) 0.57731(14) 0.0381(6) Uani 1 1 d . . . . .
O1 O 0.8474(3) 0.250000 0.46622(15) 0.0187(5) Uani 1 2 d S T P B .
N6 N 0.7658(2) 0.32475(10) 0.72480(12) 0.0159(4) Uani 1 1 d . . . . .
H6 H 0.802847 0.316926 0.774349 0.019 Uiso 1 1 calc R . . . .
N4 N 0.6798(2) 0.37660(10) 0.35073(13) 0.0207(5) Uani 1 1 d . . . . .
H4 H 0.704065 0.372044 0.297502 0.025 Uiso 1 1 calc R . . . .
N1 N 0.5508(2) 0.18592(10) 0.66858(11) 0.0152(4) Uani 1 1 d . . . . .
O22 O 1.0038(3) 0.30359(12) 0.32877(13) 0.0355(6) Uani 0.929(3) 1 d . . . B 1
O2 O 0.7109(3) 0.250000 0.35949(17) 0.0222(6) Uani 1 2 d S T P B .
N5 N 0.8939(2) 0.37939(10) 0.46019(12) 0.0193(5) Uani 1 1 d . . . . .
H5 H 0.969130 0.376210 0.431762 0.023 Uiso 1 1 calc R . . . .
N2 N 0.4549(2) 0.18616(10) 0.62142(12) 0.0175(4) Uani 1 1 d . . . . .
O14 O 0.7713(4) 0.57759(14) 0.69739(14) 0.0658(10) Uani 1 1 d . U . . .
O13 O 0.8961(3) 0.49433(12) 0.66317(18) 0.0544(8) Uani 1 1 d . . . . .
O12 O 0.7065(3) 0.50804(13) 0.60724(17) 0.0502(7) Uani 1 1 d . . . . .
C3 C 0.5005(3) 0.08922(13) 0.64597(14) 0.0198(5) Uani 1 1 d . . . . .
H3 H 0.499220 0.046963 0.646918 0.024 Uiso 1 1 calc R . . . .
N3 N 0.3141(2) 0.32291(12) 0.50352(12) 0.0217(5) Uani 1 1 d . . . . .
H3A H 0.229062 0.315430 0.493129 0.026 Uiso 1 1 calc R . . . .
C13 C 0.8230(3) 0.35200(13) 0.59092(14) 0.0186(5) Uani 1 1 d . . . . .
H13A H 0.777817 0.317652 0.571613 0.022 Uiso 1 1 calc R . . . .
H13B H 0.770725 0.387223 0.591425 0.022 Uiso 1 1 calc R . . . .
O23 O 1.1832(4) 0.250000 0.3018(2) 0.0515(13) Uani 0.929(3) 2 d S T P B 1
C12 C 0.9301(2) 0.36414(13) 0.53974(14) 0.0187(5) Uani 1 1 d . . . . .
H12A H 0.976382 0.397549 0.560568 0.022 Uiso 1 1 calc R . . . .
H12B H 0.981158 0.328441 0.538978 0.022 Uiso 1 1 calc R . . . .
C2 C 0.5791(2) 0.37163(12) 0.68334(14) 0.0172(5) Uani 1 1 d . . . . .
C7 C 0.5063(3) 0.34493(14) 0.43276(14) 0.0220(6) Uani 1 1 d . . . . .
H7A H 0.546891 0.309753 0.453813 0.026 Uiso 1 1 calc R . . . .
H7B H 0.522571 0.379621 0.465184 0.026 Uiso 1 1 calc R . . . .
C5 C 0.3200(3) 0.37835(14) 0.55311(16) 0.0247(6) Uani 1 1 d . . . . .
H5A H 0.246049 0.382584 0.581607 0.030 Uiso 1 1 calc R . . . .
H5B H 0.330355 0.414371 0.522008 0.030 Uiso 1 1 calc R . . . .
C1 C 0.6855(3) 0.37860(13) 0.73543(14) 0.0193(5) Uani 1 1 d . . . . .
H1A H 0.728536 0.415691 0.723383 0.023 Uiso 1 1 calc R . . . .
H1B H 0.658975 0.380883 0.787839 0.023 Uiso 1 1 calc R . . . .
C14 C 0.8664(2) 0.33852(12) 0.67118(14) 0.0172(5) Uani 1 1 d . . . . .
H14A H 0.920630 0.304098 0.669742 0.021 Uiso 1 1 calc R . . . .
H14B H 0.910735 0.373293 0.690064 0.021 Uiso 1 1 calc R . . . .
C4 C 0.4244(2) 0.12827(13) 0.60701(14) 0.0187(5) Uani 1 1 d . . . . .
C6 C 0.3728(3) 0.33339(16) 0.42873(16) 0.0281(7) Uani 1 1 d . . . . .
H6A H 0.334876 0.367989 0.404465 0.034 Uiso 1 1 calc R . . . .
H6B H 0.358903 0.298174 0.396757 0.034 Uiso 1 1 calc R . . . .
C11 C 0.8642(3) 0.44541(13) 0.45527(16) 0.0274(6) Uani 1 1 d . . . . .
H11A H 0.935669 0.468970 0.466114 0.033 Uiso 1 1 calc R . . . .
H11B H 0.804871 0.455167 0.493663 0.033 Uiso 1 1 calc R . . . .
C8 C 0.5514(3) 0.35735(14) 0.35215(14) 0.0227(6) Uani 1 1 d . . . . .
H8A H 0.542138 0.320847 0.321804 0.027 Uiso 1 1 calc R . . . .
H8B H 0.502658 0.388982 0.329349 0.027 Uiso 1 1 calc R . . . .
C9 C 0.6884(3) 0.44301(13) 0.36568(16) 0.0258(6) Uani 1 1 d . . . . .
H9A H 0.641459 0.452854 0.410400 0.031 Uiso 1 1 calc R . . . .
H9B H 0.654645 0.465005 0.322981 0.031 Uiso 1 1 calc R . . . .
C10 C 0.8163(3) 0.46352(13) 0.37789(16) 0.0286(7) Uani 1 1 d . . . . .
H10A H 0.820231 0.507384 0.372861 0.034 Uiso 1 1 calc R . . . .
H10B H 0.866695 0.445896 0.338778 0.034 Uiso 1 1 calc R . . . .
O3 O 0.917(3) 0.3217(14) 0.2985(16) 0.026(7) Uani 0.071(3) 1 d . U . B 2
H3B H 0.881536 0.307456 0.261677 0.039 Uiso 0.071(3) 1 calc R . . B 2
H2 H 0.704(6) 0.250000 0.322(4) 0.05(2) Uiso 1 2 d S T P . .
H1 H 0.913(5) 0.250000 0.468(3) 0.035(16) Uiso 1 2 d S T P . .

loop_
_atom_site_aniso_label
_atom_site_aniso_U_11
_atom_site_aniso_U_22
_atom_site_aniso_U_33
_atom_site_aniso_U_23
_atom_site_aniso_U_13
_atom_site_aniso_U_12
Cu3 0.02070(17) 0.01357(16) 0.01200(14) 0.00093(11) 0.00117(11) -0.00015(12)
Cu2 0.0149(2) 0.0135(2) 0.01247(19) 0.000 0.00043(15) 0.000
Cu1 0.0170(2) 0.0236(2) 0.0125(2) 0.000 -0.00148(16) 0.000
Br1 0.0104(11) 0.030(2) 0.013(2) 0.000 0.0007(10) 0.000
Cl3 0.042(6) 0.016(5) 0.018(7) 0.000 0.000(4) 0.000
Cl1 0.0485(5) 0.0209(4) 0.0255(3) 0.0029(3) 0.0000(3) -0.0025(3)
Cl2 0.0276(6) 0.0425(7) 0.0108(4) 0.000 0.0009(4) 0.000
O21 0.0162(15) 0.051(2) 0.0116(13) 0.000 -0.0043(11) 0.000
O11 0.0333(13) 0.0427(15) 0.0383(13) 0.0155(11) -0.0008(10) -0.0051(11)
O1 0.0240(16) 0.0151(13) 0.0170(12) 0.000 -0.0041(11) 0.000
N6 0.0194(11) 0.0169(11) 0.0113(9) -0.0002(7) -0.0018(8) 0.0004(9)
N4 0.0283(13) 0.0182(11) 0.0157(10) 0.0028(8) 0.0047(9) 0.0040(10)
N1 0.0159(10) 0.0165(11) 0.0134(9) -0.0005(7) -0.0018(8) -0.0010(8)
O22 0.0486(17) 0.0341(14) 0.0238(11) 0.0047(10) 0.0029(11) -0.0011(12)
O2 0.0313(17) 0.0155(13) 0.0198(14) 0.000 -0.0093(12) 0.000
N5 0.0259(12) 0.0172(11) 0.0149(10) 0.0005(8) 0.0032(9) -0.0048(9)
N2 0.0161(11) 0.0211(12) 0.0154(10) -0.0005(8) -0.0038(8) -0.0012(9)
O14 0.126(3) 0.0509(18) 0.0200(12) -0.0054(11) -0.0107(15) 0.020(2)
O13 0.0634(19) 0.0330(15) 0.0668(19) 0.0183(13) -0.0136(16) 0.0050(14)
O12 0.0481(17) 0.0429(16) 0.0596(18) -0.0076(13) 0.0046(13) -0.0193(13)
C3 0.0244(14) 0.0162(13) 0.0187(11) -0.0005(9) 0.0031(10) -0.0042(11)
N3 0.0178(11) 0.0333(14) 0.0141(10) 0.0043(9) -0.0008(8) 0.0031(10)
C13 0.0199(13) 0.0220(14) 0.0138(11) -0.0019(9) -0.0003(9) -0.0036(11)
O23 0.029(2) 0.103(4) 0.0218(18) 0.000 0.0068(15) 0.000
C12 0.0193(13) 0.0223(14) 0.0146(11) -0.0009(9) 0.0001(9) -0.0030(11)
C2 0.0201(13) 0.0167(13) 0.0147(11) -0.0019(9) 0.0020(9) -0.0005(10)
C7 0.0229(14) 0.0278(15) 0.0153(11) 0.0040(10) 0.0004(10) 0.0045(12)
C5 0.0231(14) 0.0293(16) 0.0216(13) 0.0036(11) 0.0007(11) 0.0074(12)
C1 0.0234(14) 0.0195(13) 0.0151(11) -0.0020(9) -0.0001(10) 0.0005(11)
C14 0.0174(13) 0.0189(13) 0.0153(11) -0.0001(9) -0.0015(9) -0.0004(10)
C4 0.0204(13) 0.0196(13) 0.0163(11) -0.0048(9) 0.0023(9) -0.0047(10)
C6 0.0242(15) 0.0420(19) 0.0181(13) 0.0061(12) -0.0016(11) 0.0019(14)
C11 0.0436(19) 0.0158(13) 0.0228(13) -0.0012(10) 0.0015(12) -0.0049(13)
C8 0.0246(14) 0.0277(15) 0.0158(11) 0.0044(10) 0.0006(10) 0.0060(12)
C9 0.0408(18) 0.0164(13) 0.0202(13) 0.0029(10) 0.0062(12) 0.0053(12)
C10 0.0456(19) 0.0159(14) 0.0243(14) 0.0043(11) 0.0068(13) -0.0016(13)
O3 0.026(10) 0.029(10) 0.024(9) 0.003(8) 0.012(8) 0.011(8)

loop_
_atom_type_symbol
_atom_type_description
_atom_type_scat_dispersion_real
_atom_type_scat_dispersion_imag
_atom_type_scat_source
C C 0.0033 0.0016 'International Tables Vol C Tables 4.2.6.8 and 6.1.1.4'
H H 0.0000 0.0000 'International Tables Vol C Tables 4.2.6.8 and 6.1.1.4'
Br Br -0.2901 2.4595 'International Tables Vol C Tables 4.2.6.8 and 6.1.1.4'
Cl Cl 0.1484 0.1585 'International Tables Vol C Tables 4.2.6.8 and 6.1.1.4'
Cu Cu 0.3201 1.2651 'International Tables Vol C Tables 4.2.6.8 and 6.1.1.4'
N N 0.0061 0.0033 'International Tables Vol C Tables 4.2.6.8 and 6.1.1.4'
O O 0.0106 0.0060 'International Tables Vol C Tables 4.2.6.8 and 6.1.1.4'

loop_
_geom_angle_atom_site_label_1
_geom_angle_atom_site_label_2
_geom_angle_atom_site_label_3
_geom_angle
_geom_angle_site_symmetry_1
_geom_angle_site_symmetry_3
_geom_angle_publ_flag
O1 Cu3 Cu3 39.15(6) . 8_565 ?
O1 Cu3 N4 164.00(11) . . ?
O1 Cu3 N5 94.18(10) . . ?
O1 Cu3 O3 103.6(7) . . ?
N4 Cu3 Cu3 129.37(7) . 8_565 ?
N4 Cu3 O3 86.1(7) . . ?
O2 Cu3 Cu3 38.82(7) . 8_565 ?
O2 Cu3 O1 77.57(10) . . ?
O2 Cu3 N4 90.65(10) . . ?
O2 Cu3 N5 169.11(11) . . ?
O2 Cu3 O3 86.0(8) . . ?
N5 Cu3 Cu3 131.85(7) . 8_565 ?
N5 Cu3 N4 98.73(10) . . ?
N5 Cu3 O3 89.1(8) . . ?
N6 Cu2 Br1 79.73(7) 6_557 . ?
N6 Cu2 Br1 79.73(7) 3_456 . ?
N6 Cu2 N6 104.29(12) 6_557 3_456 ?
N1 Cu2 Br1 106.48(7) 6_557 . ?
N1 Cu2 Br1 106.48(7) 3_456 . ?
N1 Cu2 N6 172.74(9) 6_557 6_557 ?
N1 Cu2 N6 172.74(9) 3_456 3_456 ?
N1 Cu2 N6 80.83(9) 3_456 6_557 ?
N1 Cu2 N6 80.83(9) 6_557 3_456 ?
N1 Cu2 N1 93.62(13) 6_557 3_456 ?
N2 Cu1 Br1 101.79(9) 8_565 . ?
N2 Cu1 Br1 101.80(9) . . ?
N2 Cu1 Cl3 101.63(18) . . ?
N2 Cu1 Cl3 101.63(18) 8_565 . ?
N2 Cu1 N2 93.46(13) . 8_565 ?
N2 Cu1 N3 171.59(10) . . ?
N2 Cu1 N3 81.68(9) 8_565 . ?
N2 Cu1 N3 81.68(9) . 8_565 ?
N2 Cu1 N3 171.59(10) 8_565 8_565 ?
N3 Cu1 Br1 85.97(8) . . ?
N3 Cu1 Br1 85.97(8) 8_565 . ?
N3 Cu1 Cl3 86.12(17) 8_565 . ?
N3 Cu1 Cl3 86.12(17) . . ?
N3 Cu1 N3 102.28(14) 8_565 . ?
Cu1 Br1 Cu2 113.54(11) . . ?
O11 Cl1 O13 109.86(17) . . ?
O11 Cl1 O12 107.53(17) . . ?
O14 Cl1 O11 110.16(18) . . ?
O14 Cl1 O13 112.27(18) . . ?
O14 Cl1 O12 107.7(2) . . ?
O13 Cl1 O12 109.22(18) . . ?
O21 Cl2 O22 109.52(12) . . ?
O21 Cl2 O22 109.52(12) . 8_565 ?
O21 Cl2 O23 108.2(2) . . ?
O22 Cl2 O22 109.1(2) 8_565 . ?
O23 Cl2 O22 110.24(13) . . ?
O23 Cl2 O22 110.24(13) . 8_565 ?
Cu3 O1 Cu3 101.69(13) . 8_565 ?
C1 N6 Cu2 107.52(16) . 6_657 ?
C14 N6 Cu2 118.22(16) . 6_657 ?
C14 N6 C1 111.5(2) . . ?
C8 N4 Cu3 112.11(17) . . ?
C9 N4 Cu3 119.75(19) . . ?
C9 N4 C8 109.7(2) . . ?
N2 N1 Cu2 131.87(17) . 6_657 ?
C2 N1 Cu2 119.28(18) 8_565 6_657 ?
C2 N1 N2 108.1(2) 8_565 . ?
Cu3 O2 Cu3 102.35(14) . 8_565 ?
C12 N5 Cu3 115.66(16) . . ?
C11 N5 Cu3 119.46(19) . . ?
C11 N5 C12 109.4(2) . . ?
N1 N2 Cu1 132.73(18) . . ?
C4 N2 Cu1 118.56(18) . . ?
C4 N2 N1 108.2(2) . . ?
C4 C3 C2 103.6(2) . 8_565 ?
C5 N3 Cu1 107.92(16) . . ?
C6 N3 Cu1 116.63(19) . . ?
C6 N3 C5 111.6(2) . . ?
C12 C13 C14 109.5(2) . . ?
N5 C12 C13 112.4(2) . . ?
N1 C2 C3 110.3(2) 8_565 8_565 ?
N1 C2 C1 113.7(2) 8_565 . ?
C3 C2 C1 136.0(2) 8_565 . ?
C6 C7 C8 108.1(2) . . ?
N3 C5 C4 108.7(2) . 8_565 ?
N6 C1 C2 108.4(2) . . ?
N6 C14 C13 112.7(2) . . ?
N2 C4 C3 109.8(2) . . ?
N2 C4 C5 113.9(2) . 8_565 ?
C3 C4 C5 136.2(3) . 8_565 ?
N3 C6 C7 114.7(2) . . ?
N5 C11 C10 112.7(2) . . ?
N4 C8 C7 112.4(2) . . ?
N4 C9 C10 112.3(3) . . ?
C9 C10 C11 112.5(2) . . ?

loop_
_geom_bond_atom_site_label_1
_geom_bond_atom_site_label_2
_geom_bond_distance
_geom_bond_site_symmetry_2
_geom_bond_publ_flag
Cu3 Cu3 3.0003(6) 8_565 ?
Cu3 O1 1.9345(18) . ?
Cu3 N4 2.026(2) . ?
Cu3 O2 1.9255(19) . ?
Cu3 N5 2.018(2) . ?
Cu3 O3 2.42(3) . ?
Cu2 Br1 2.906(4) . ?
Cu2 N6 2.083(2) 3_456 ?
Cu2 N6 2.083(2) 6_557 ?
Cu2 N1 1.934(2) 3_456 ?
Cu2 N1 1.934(2) 6_557 ?
Cu1 Br1 2.776(3) . ?
Cu1 Cl3 2.770(11) . ?
Cu1 N2 1.929(2) 8_565 ?
Cu1 N2 1.929(2) . ?
Cu1 N3 2.060(2) 8_565 ?
Cu1 N3 2.060(2) . ?
Cl1 O11 1.431(2) . ?
Cl1 O14 1.426(3) . ?
Cl1 O13 1.438(3) . ?
Cl1 O12 1.448(3) . ?
Cl2 O21 1.428(3) . ?
Cl2 O22 1.447(3) 8_565 ?
Cl2 O22 1.447(3) . ?
Cl2 O23 1.444(4) . ?
N6 C1 1.497(3) . ?
N6 C14 1.497(3) . ?
N4 C8 1.495(4) . ?
N4 C9 1.488(4) . ?
N1 N2 1.354(3) . ?
N1 C2 1.331(3) 8_565 ?
N5 C12 1.495(3) . ?
N5 C11 1.492(4) . ?
N2 C4 1.342(3) . ?
C3 C2 1.394(4) 8_565 ?
C3 C4 1.388(4) . ?
N3 C5 1.501(4) . ?
N3 C6 1.488(4) . ?
C13 C12 1.520(4) . ?
C13 C14 1.522(3) . ?
C2 C1 1.508(4) . ?
C7 C6 1.513(4) . ?
C7 C8 1.529(4) . ?
C5 C4 1.510(4) 8_565 ?
C11 C10 1.516(4) . ?
C9 C10 1.511(5) . ?

loop_
_geom_hbond_atom_site_label_D
_geom_hbond_atom_site_label_H
_geom_hbond_atom_site_label_A
_geom_hbond_distance_DH
_geom_hbond_distance_HA
_geom_hbond_distance_DA
_geom_hbond_angle_DHA
_geom_hbond_site_symmetry_A
_geom_hbond_publ_flag
N4 H4 O14 0.98 2.10 2.931(3) 141.6 2_664 yes
N5 H5 O11 0.98 2.19 2.987(3) 137.9 5_766 yes
N5 H5 O22 0.98 2.45 3.104(3) 124.1 . yes
N3 H3A O21 0.98 2.33 3.151(4) 140.6 1_455 yes
C13 H13A O1 0.97 2.50 3.150(3) 124.2 . yes
C11 H11A O11 0.97 2.57 3.142(4) 117.9 5_766 yes
C8 H8A O3 0.97 2.54 3.15(3) 120.8 6_556 yes
C9 H9B O14 0.97 2.54 3.029(4) 111.3 2_664 yes
O2 H2 O23 0.66(6) 2.19(6) 2.856(5) 180(7) 3_455 yes
O1 H1 O21 0.74(6) 2.28(6) 2.971(4) 158(6) . yes
